data_4108295
loop_
_publ_author_name
'Holger Ott'
'Christian D\"aschlein'
'Dirk Leusser'
'Daniel Schildbach'
'Timo Seibel'
'Dietmar Stalke'
'Carsten Strohmann'

_publ_contact_author 'Prof. Dr. D. Stalke'
_publ_contact_author_email dstalke@chemie.uni-goettingen.de
_publ_section_title
;
 Structure/Reactivity Studies on an \a-Lithiated Benzylsilane: Chemical
 Interpretation of Experimental Charge Density
;
_journal_name_full 'Journal of the American Chemical Society'
_journal_page_first 11901
_journal_page_last 11911
_journal_paper_doi 10.1021/ja711104q
_journal_volume 130
_journal_year 2008
_chemical_absolute_configuration unk
_chemical_formula_sum 'C20 H38 I N O Si Sn'
_chemical_formula_weight 582.19
_chemical_name_systematic
; 
 ? 
;
_space_group_IT_number 19
_symmetry_cell_setting orthorhombic
_symmetry_space_group_name_Hall 'P 2ac 2ab'
_symmetry_space_group_name_H-M 'P 21 21 21'
_atom_sites_solution_hydrogens geom
_atom_sites_solution_primary direct
_atom_sites_solution_secondary difmap
_audit_creation_method SHELXL-97
_cell_angle_alpha 90.00
_cell_angle_beta 90.00
_cell_angle_gamma 90.00
_cell_formula_units_Z 4
_cell_length_a 8.9491(9)
_cell_length_b 14.9054(14)
_cell_length_c 18.5409(18)
_cell_measurement_reflns_used 8598
_cell_measurement_temperature 173(2)
_cell_measurement_theta_max 23.397
_cell_measurement_theta_min 2.527
_cell_volume 2473.2(4)
_computing_cell_refinement 'SAINT V7.34A'
_computing_data_collection 'APEX2 v2.1-4'
_computing_data_reduction 'SAINT V7.34A'
_computing_molecular_graphics
;
 XP in SHELXTL ver. 6.10 and ORTEP-3, Farrugia
;
_computing_publication_material
;
 XP in SHELXTL ver. 6.10 and ORTEP-3, Farrugia
;
_computing_structure_refinement 'SHELXL in SHELXTL ver. 6.10'
_computing_structure_solution 'SHELXS in SHELXTL ver. 6.10'
_diffrn_ambient_temperature 173(2)
_diffrn_measured_fraction_theta_full 1.000
_diffrn_measured_fraction_theta_max 1.000
_diffrn_measurement_device_type 'Bruker APEX-CCD'
_diffrn_measurement_method 'omega scans'
_diffrn_radiation_monochromator graphite
_diffrn_radiation_source 'fine-focus sealed tube'
_diffrn_radiation_type MoK\a
_diffrn_radiation_wavelength 0.71073
_diffrn_reflns_av_R_equivalents 0.0555
_diffrn_reflns_av_sigmaI/netI 0.0279
_diffrn_reflns_limit_h_max 10
_diffrn_reflns_limit_h_min -10
_diffrn_reflns_limit_k_max 18
_diffrn_reflns_limit_k_min 0
_diffrn_reflns_limit_l_max 22
_diffrn_reflns_limit_l_min 0
_diffrn_reflns_number 39343
_diffrn_reflns_theta_full 25.45
_diffrn_reflns_theta_max 25.45
_diffrn_reflns_theta_min 1.75
_exptl_absorpt_coefficient_mu 2.338
_exptl_absorpt_correction_T_max 0.7998
_exptl_absorpt_correction_T_min 0.4548
_exptl_absorpt_correction_type empirical
_exptl_absorpt_process_details SADABS-2007/5
_exptl_crystal_colour colourless
_exptl_crystal_density_diffrn 1.564
_exptl_crystal_description block
_exptl_crystal_F_000 1160
_exptl_crystal_size_max 0.40
_exptl_crystal_size_mid 0.20
_exptl_crystal_size_min 0.10
_refine_diff_density_max 0.894
_refine_diff_density_min -0.454
_refine_diff_density_rms 0.079
_refine_ls_abs_structure_details 'Flack H D (1983), Acta Cryst. A39, 876-881'
_refine_ls_abs_structure_Flack 0.00(3)
_refine_ls_extinction_method none
_refine_ls_goodness_of_fit_ref 1.138
_refine_ls_hydrogen_treatment mixed
_refine_ls_matrix_type full
_refine_ls_number_parameters 236
_refine_ls_number_reflns 4563
_refine_ls_number_restraints 0
_refine_ls_restrained_S_all 1.138
_refine_ls_R_factor_all 0.0329
_refine_ls_R_factor_gt 0.0311
_refine_ls_shift/su_max 0.001
_refine_ls_shift/su_mean 0.000
_refine_ls_structure_factor_coef Fsqd
_refine_ls_weighting_details 'calc w=1/[\s^2^(Fo^2^)+(0.0242P)^2^+2.3631P] where P=(Fo^2^+2Fc^2^)/3'
_refine_ls_weighting_scheme calc
_refine_ls_wR_factor_gt 0.0638
_refine_ls_wR_factor_ref 0.0645
_reflns_number_gt 4430
_reflns_number_total 4563
_reflns_threshold_expression >2sigma(I)
_cod_data_source_file ja711104q-file002.cif
_cod_data_source_block tin
_cod_database_code 4108295

loop_
_symmetry_equiv_pos_as_xyz
'x, y, z'
'-x+1/2, -y, z+1/2'
'-x, y+1/2, -z+1/2'
'x+1/2, -y+1/2, -z'

loop_
_atom_site_label
_atom_site_type_symbol
_atom_site_fract_x
_atom_site_fract_y
_atom_site_fract_z
_atom_site_U_iso_or_equiv
_atom_site_adp_type
_atom_site_occupancy
_atom_site_symmetry_multiplicity
_atom_site_calc_flag
_atom_site_refinement_flags
C1 C 0.8512(5) 0.8840(3) 0.4473(2) 0.0295(10) Uani 1 1 d .
H1 H 0.804(6) 0.857(3) 0.484(3) 0.035 Uiso 1 1 d .
C2 C 0.9570(5) 0.8166(3) 0.4146(2) 0.0294(11) Uani 1 1 d .
C3 C 0.9530(6) 0.7264(3) 0.4343(3) 0.0378(12) Uani 1 1 d .
H3 H 0.8832 0.7076 0.4698 0.045 Uiso 1 1 calc R
C4 C 1.0463(7) 0.6640(4) 0.4042(3) 0.0472(14) Uani 1 1 d .
H4 H 1.0394 0.6029 0.4183 0.057 Uiso 1 1 calc R
C5 C 1.1501(7) 0.6899(4) 0.3536(3) 0.0520(15) Uani 1 1 d .
H5 H 1.2146 0.6467 0.3324 0.062 Uiso 1 1 calc R
C6 C 1.1595(6) 0.7782(4) 0.3341(3) 0.0470(14) Uani 1 1 d .
H6 H 1.2323 0.7966 0.2999 0.056 Uiso 1 1 calc R
C7 C 1.0644(6) 0.8405(4) 0.3638(3) 0.0394(12) Uani 1 1 d .
H7 H 1.0722 0.9015 0.3492 0.047 Uiso 1 1 calc R
C8 C 0.7269(7) 0.9515(4) 0.2724(3) 0.0486(14) Uani 1 1 d .
H8A H 0.8327 0.9381 0.2639 0.073 Uiso 1 1 calc R
H8B H 0.7121 1.0167 0.2726 0.073 Uiso 1 1 calc R
H8C H 0.6664 0.9246 0.2340 0.073 Uiso 1 1 calc R
C9 C 0.4914(6) 0.9831(4) 0.4153(3) 0.0458(14) Uani 1 1 d .
H9A H 0.5219 1.0459 0.4099 0.069 Uiso 1 1 calc R
H9B H 0.4759 0.9697 0.4665 0.069 Uiso 1 1 calc R
H9C H 0.3981 0.9730 0.3888 0.069 Uiso 1 1 calc R
C10 C 0.5776(6) 0.7646(3) 0.3634(3) 0.0427(12) Uani 1 1 d .
H10A H 0.5281 0.7578 0.3166 0.064 Uiso 1 1 calc R
H10B H 0.5056 0.7530 0.4021 0.064 Uiso 1 1 calc R
H10C H 0.6605 0.7219 0.3669 0.064 Uiso 1 1 calc R
C11 C 1.1155(6) 0.9659(4) 0.5293(3) 0.0475(15) Uani 1 1 d .
H11A H 1.1485 1.0191 0.5559 0.071 Uiso 1 1 calc R
H11B H 1.1896 0.9508 0.4923 0.071 Uiso 1 1 calc R
H11C H 1.1045 0.9154 0.5627 0.071 Uiso 1 1 calc R
C12 C 0.8036(6) 1.0356(4) 0.5540(3) 0.0454(15) Uani 1 1 d .
H12A H 0.7881 0.9912 0.5923 0.068 Uiso 1 1 calc R
H12B H 0.7076 1.0498 0.5313 0.068 Uiso 1 1 calc R
H12C H 0.8465 1.0903 0.5748 0.068 Uiso 1 1 calc R
C13 C 0.9482(6) 1.0672(3) 0.4046(3) 0.0325(11) Uani 1 1 d .
H13A H 1.0024 1.0332 0.3669 0.039 Uiso 1 1 calc R
H13B H 0.8451 1.0757 0.3865 0.039 Uiso 1 1 calc R
C14 C 0.9244(6) 1.2229(3) 0.4500(2) 0.0348(11) Uani 1 1 d .
H14A H 0.9450 1.2163 0.5022 0.042 Uiso 1 1 calc R
H14B H 0.8167 1.2121 0.4414 0.042 Uiso 1 1 calc R
C15 C 0.9695(7) 1.3150(4) 0.4238(3) 0.0487(15) Uani 1 1 d .
H15A H 1.0485 1.3405 0.4550 0.058 Uiso 1 1 calc R
H15B H 0.8826 1.3561 0.4241 0.058 Uiso 1 1 calc R
C16 C 1.0273(6) 1.3021(3) 0.3474(3) 0.0408(13) Uani 1 1 d .
H16A H 1.1320 1.3230 0.3435 0.049 Uiso 1 1 calc R
H16B H 0.9655 1.3365 0.3127 0.049 Uiso 1 1 calc R
C17 C 1.0174(5) 1.2015(3) 0.3314(2) 0.0305(11) Uani 1 1 d .
H17 H 0.9189 1.1888 0.3080 0.037 Uiso 1 1 calc R
C18 C 1.1410(6) 1.1699(3) 0.2817(3) 0.0380(12) Uani 1 1 d .
H18A H 1.1301 1.1992 0.2340 0.046 Uiso 1 1 calc R
H18B H 1.2390 1.1874 0.3020 0.046 Uiso 1 1 calc R
C19 C 1.2481(8) 1.0451(5) 0.2255(4) 0.069(2) Uani 1 1 d .
H19A H 1.3451 1.0696 0.2403 0.103 Uiso 1 1 calc R
H19B H 1.2252 1.0648 0.1763 0.103 Uiso 1 1 calc R
H19C H 1.2518 0.9794 0.2270 0.103 Uiso 1 1 calc R
C20 C 1.1727(6) 1.1543(4) 0.4366(3) 0.0384(12) Uani 1 1 d .
H20A H 1.1682 1.1408 0.4883 0.058 Uiso 1 1 calc R
H20B H 1.2229 1.2120 0.4294 0.058 Uiso 1 1 calc R
H20C H 1.2288 1.1070 0.4118 0.058 Uiso 1 1 calc R
I I 0.56249(4) 0.26154(3) 0.347893(18) 0.04632(11) Uani 1 1 d .
N N 1.0181(4) 1.1589(3) 0.4068(2) 0.0263(9) Uani 1 1 d .
O O 1.1360(5) 1.0762(2) 0.2730(2) 0.0498(11) Uani 1 1 d .
Si Si 0.93319(16) 0.98933(9) 0.48551(7) 0.0281(3) Uani 1 1 d .
Sn Sn 0.66133(4) 0.89784(2) 0.373352(17) 0.03061(9) Uani 1 1 d .

loop_
_atom_site_aniso_label
_atom_site_aniso_U_11
_atom_site_aniso_U_22
_atom_site_aniso_U_33
_atom_site_aniso_U_23
_atom_site_aniso_U_13
_atom_site_aniso_U_12
C1 0.027(2) 0.032(3) 0.029(2) 0.000(2) 0.003(2) -0.002(2)
C2 0.023(2) 0.037(3) 0.028(2) -0.003(2) -0.007(2) 0.009(2)
C3 0.038(3) 0.042(3) 0.034(3) 0.004(2) -0.006(2) 0.001(3)
C4 0.056(4) 0.039(3) 0.047(3) -0.001(3) -0.010(3) 0.014(3)
C5 0.052(3) 0.052(3) 0.052(3) -0.011(3) -0.005(3) 0.024(3)
C6 0.032(3) 0.068(4) 0.041(3) -0.003(3) 0.002(3) 0.012(3)
C7 0.031(2) 0.048(3) 0.038(3) -0.003(2) 0.005(3) 0.009(2)
C8 0.054(3) 0.055(4) 0.037(3) -0.002(3) -0.003(3) -0.004(3)
C9 0.037(3) 0.050(4) 0.050(3) -0.005(3) 0.007(3) 0.013(3)
C10 0.038(3) 0.039(3) 0.051(3) -0.003(3) -0.011(2) -0.006(2)
C11 0.042(3) 0.055(4) 0.045(3) 0.018(3) -0.015(3) -0.009(3)
C12 0.046(4) 0.048(3) 0.042(3) -0.010(3) 0.015(3) -0.011(3)
C13 0.032(3) 0.031(3) 0.035(3) 0.000(2) 0.000(2) -0.001(2)
C14 0.034(3) 0.041(3) 0.029(2) -0.003(2) 0.007(2) 0.001(2)
C15 0.059(4) 0.038(3) 0.049(3) -0.006(3) 0.010(3) 0.000(3)
C16 0.047(3) 0.038(3) 0.038(3) 0.006(2) 0.001(3) -0.004(2)
C17 0.033(3) 0.032(3) 0.026(2) 0.006(2) 0.002(2) -0.006(2)
C18 0.042(3) 0.044(3) 0.029(3) 0.000(2) 0.004(2) -0.009(3)
C19 0.082(5) 0.062(4) 0.061(4) -0.009(4) 0.038(4) 0.006(4)
C20 0.031(3) 0.048(3) 0.036(3) 0.004(2) -0.009(2) -0.005(3)
I 0.03338(17) 0.0730(3) 0.03253(17) -0.00099(18) 0.00019(14) 0.00278(18)
N 0.025(2) 0.029(2) 0.0251(19) -0.0037(17) -0.0011(16) -0.0010(17)
O 0.062(3) 0.046(2) 0.042(2) -0.0049(17) 0.023(2) 0.0009(19)
Si 0.0277(6) 0.0311(7) 0.0256(6) -0.0002(5) 0.0018(6) -0.0020(6)
Sn 0.02581(15) 0.03281(17) 0.03322(17) -0.00315(15) 0.00121(14) 0.00157(15)

loop_
_atom_type_symbol
_atom_type_description
_atom_type_scat_dispersion_real
_atom_type_scat_dispersion_imag
_atom_type_scat_source
C C 0.0033 0.0016 'International Tables Vol C Tables 4.2.6.8 and 6.1.1.4'
H H 0.0000 0.0000 'International Tables Vol C Tables 4.2.6.8 and 6.1.1.4'
N N 0.0061 0.0033 'International Tables Vol C Tables 4.2.6.8 and 6.1.1.4'
O O 0.0106 0.0060 'International Tables Vol C Tables 4.2.6.8 and 6.1.1.4'
Si Si 0.0817 0.0704 'International Tables Vol C Tables 4.2.6.8 and 6.1.1.4'
Sn Sn -0.6537 1.4246 'International Tables Vol C Tables 4.2.6.8 and 6.1.1.4'
I I -0.4742 1.8119 'International Tables Vol C Tables 4.2.6.8 and 6.1.1.4'

loop_
_geom_angle_atom_site_label_1
_geom_angle_atom_site_label_2
_geom_angle_atom_site_label_3
_geom_angle
C2 C1 Si 117.7(3)
C2 C1 Sn 107.3(3)
Si C1 Sn 117.5(2)
C2 C1 H1 108(3)
Si C1 H1 106(3)
Sn C1 H1 98(3)
C7 C2 C3 116.3(5)
C7 C2 C1 122.3(4)
C3 C2 C1 121.4(5)
C4 C3 C2 122.2(5)
C4 C3 H3 118.9
C2 C3 H3 118.9
C3 C4 C5 120.0(5)
C3 C4 H4 120.0
C5 C4 H4 120.0
C6 C5 C4 119.4(5)
C6 C5 H5 120.3
C4 C5 H5 120.3
C5 C6 C7 120.4(6)
C5 C6 H6 119.8
C7 C6 H6 119.8
C6 C7 C2 121.7(5)
C6 C7 H7 119.2
C2 C7 H7 119.2
Sn C8 H8A 109.5
Sn C8 H8B 109.5
H8A C8 H8B 109.5
Sn C8 H8C 109.5
H8A C8 H8C 109.5
H8B C8 H8C 109.5
Sn C9 H9A 109.5
Sn C9 H9B 109.5
H9A C9 H9B 109.5
Sn C9 H9C 109.5
H9A C9 H9C 109.5
H9B C9 H9C 109.5
Sn C10 H10A 109.5
Sn C10 H10B 109.5
H10A C10 H10B 109.5
Sn C10 H10C 109.5
H10A C10 H10C 109.5
H10B C10 H10C 109.5
Si C11 H11A 109.5
Si C11 H11B 109.5
H11A C11 H11B 109.5
Si C11 H11C 109.5
H11A C11 H11C 109.5
H11B C11 H11C 109.5
Si C12 H12A 109.5
Si C12 H12B 109.5
H12A C12 H12B 109.5
Si C12 H12C 109.5
H12A C12 H12C 109.5
H12B C12 H12C 109.5
N C13 Si 124.3(3)
N C13 H13A 106.3
Si C13 H13A 106.3
N C13 H13B 106.3
Si C13 H13B 106.3
H13A C13 H13B 106.4
N C14 C15 104.9(4)
N C14 H14A 110.8
C15 C14 H14A 110.8
N C14 H14B 110.8
C15 C14 H14B 110.8
H14A C14 H14B 108.9
C14 C15 C16 106.0(4)
C14 C15 H15A 110.5
C16 C15 H15A 110.5
C14 C15 H15B 110.5
C16 C15 H15B 110.5
H15A C15 H15B 108.7
C15 C16 C17 106.5(4)
C15 C16 H16A 110.4
C17 C16 H16A 110.4
C15 C16 H16B 110.4
C17 C16 H16B 110.4
H16A C16 H16B 108.6
C18 C17 C16 112.3(4)
C18 C17 N 115.0(4)
C16 C17 N 103.2(4)
C18 C17 H17 108.7
C16 C17 H17 108.7
N C17 H17 108.7
O C18 C17 110.8(4)
O C18 H18A 109.5
C17 C18 H18A 109.5
O C18 H18B 109.5
C17 C18 H18B 109.5
H18A C18 H18B 108.1
O C19 H19A 109.5
O C19 H19B 109.5
H19A C19 H19B 109.5
O C19 H19C 109.5
H19A C19 H19C 109.5
H19B C19 H19C 109.5
N C20 H20A 109.5
N C20 H20B 109.5
H20A C20 H20B 109.5
N C20 H20C 109.5
H20A C20 H20C 109.5
H20B C20 H20C 109.5
C20 N C14 110.5(4)
C20 N C13 110.7(4)
C14 N C13 111.1(4)
C20 N C17 111.1(4)
C14 N C17 102.8(3)
C13 N C17 110.5(3)
C18 O C19 111.9(4)
C12 Si C11 108.7(3)
C12 Si C1 109.0(2)
C11 Si C1 110.6(3)
C12 Si C13 111.0(3)
C11 Si C13 113.4(2)
C1 Si C13 104.0(2)
C8 Sn C9 107.2(2)
C8 Sn C10 111.9(2)
C9 Sn C10 109.7(2)
C8 Sn C1 111.9(2)
C9 Sn C1 112.4(2)
C10 Sn C1 103.83(19)

loop_
_geom_bond_atom_site_label_1
_geom_bond_atom_site_label_2
_geom_bond_distance
C1 C2 1.508(6)
C1 Si 1.872(5)
C1 Sn 2.193(5)
C1 H1 0.89(5)
C2 C7 1.393(7)
C2 C3 1.394(7)
C3 C4 1.368(7)
C3 H3 0.9500
C4 C5 1.375(8)
C4 H4 0.9500
C5 C6 1.368(8)
C5 H5 0.9500
C6 C7 1.375(7)
C6 H6 0.9500
C7 H7 0.9500
C8 Sn 2.118(6)
C8 H8A 0.9800
C8 H8B 0.9800
C8 H8C 0.9800
C9 Sn 2.129(5)
C9 H9A 0.9800
C9 H9B 0.9800
C9 H9C 0.9800
C10 Sn 2.130(5)
C10 H10A 0.9800
C10 H10B 0.9800
C10 H10C 0.9800
C11 Si 1.855(5)
C11 H11A 0.9800
C11 H11B 0.9800
C11 H11C 0.9800
C12 Si 1.854(5)
C12 H12A 0.9800
C12 H12B 0.9800
C12 H12C 0.9800
C13 N 1.504(6)
C13 Si 1.901(5)
C13 H13A 0.9900
C13 H13B 0.9900
C14 N 1.501(6)
C14 C15 1.512(7)
C14 H14A 0.9900
C14 H14B 0.9900
C15 C16 1.520(7)
C15 H15A 0.9900
C15 H15B 0.9900
C16 C17 1.531(7)
C16 H16A 0.9900
C16 H16B 0.9900
C17 C18 1.515(7)
C17 N 1.535(6)
C17 H17 1.0000
C18 O 1.407(6)
C18 H18A 0.9900
C18 H18B 0.9900
C19 O 1.413(7)
C19 H19A 0.9800
C19 H19B 0.9800
C19 H19C 0.9800
C20 N 1.492(6)
C20 H20A 0.9800
C20 H20B 0.9800
C20 H20C 0.9800

loop_
_geom_torsion_atom_site_label_1
_geom_torsion_atom_site_label_2
_geom_torsion_atom_site_label_3
_geom_torsion_atom_site_label_4
_geom_torsion
Si C1 C2 C7 -50.2(6)
Sn C1 C2 C7 85.0(5)
Si C1 C2 C3 129.2(4)
Sn C1 C2 C3 -95.7(5)
C7 C2 C3 C4 -1.7(7)
C1 C2 C3 C4 178.8(5)
C2 C3 C4 C5 1.1(8)
C3 C4 C5 C6 0.4(9)
C4 C5 C6 C7 -1.2(9)
C5 C6 C7 C2 0.5(8)
C3 C2 C7 C6 0.9(7)
C1 C2 C7 C6 -179.7(5)
N C14 C15 C16 25.6(6)
C14 C15 C16 C17 -1.2(6)
C15 C16 C17 C18 -147.4(5)
C15 C16 C17 N -22.9(5)
C16 C17 C18 O 175.1(4)
N C17 C18 O 57.4(5)
C15 C14 N C20 78.8(5)
C15 C14 N C13 -157.9(4)
C15 C14 N C17 -39.8(5)
Si C13 N C20 54.0(5)
Si C13 N C14 -69.1(5)
Si C13 N C17 177.6(4)
C18 C17 N C20 43.0(5)
C16 C17 N C20 -79.7(5)
C18 C17 N C14 161.2(4)
C16 C17 N C14 38.5(5)
C18 C17 N C13 -80.3(5)
C16 C17 N C13 157.0(4)
C17 C18 O C19 178.7(5)
C2 C1 Si C12 -156.1(4)
Sn C1 Si C12 73.2(3)
C2 C1 Si C11 -36.6(4)
Sn C1 Si C11 -167.3(3)
C2 C1 Si C13 85.5(4)
Sn C1 Si C13 -45.2(3)
N C13 Si C12 67.3(5)
N C13 Si C11 -55.4(5)
N C13 Si C1 -175.7(4)
C2 C1 Sn C8 -64.0(4)
Si C1 Sn C8 71.3(3)
C2 C1 Sn C9 175.4(3)
Si C1 Sn C9 -49.3(3)
C2 C1 Sn C10 56.9(4)
Si C1 Sn C10 -167.8(3)
